data_4030928
loop_
_publ_author_name
'Hansen, Steen U.'
'Dalton, Charlotte E.'
'Bar\'ath, Marek'
'Kwan, Glenn'
'Raftery, James'
'Jayson, Gordon C.'
'Miller, Gavin J.'
'Gardiner, John M.'

_publ_section_title
;
 Synthesis of l-Iduronic Acid Derivatives via [3.2.1] and [2.2.2]
 l-Iduronic Lactones from Bulk Glucose-Derived Cyanohydrin Hydrolysis: A
 Reversible Conformationally Switched Superdisarmed/Rearmed Lactone Route
 to Heparin Disaccharides.
;
_journal_issue 8
_journal_name_full 'The Journal of organic chemistry'
_journal_page_first 3777
_journal_page_last 3789
_journal_paper_doi 10.1021/jo502776f
_journal_volume 80
_journal_year 2015
_chemical_absolute_configuration ad
_chemical_formula_sum 'C15 H20 O7'
_chemical_formula_weight 312.31
_chemical_name_systematic
; 
 ? 
;
_space_group_IT_number 1
_symmetry_cell_setting triclinic
_symmetry_space_group_name_Hall 'P 1'
_symmetry_space_group_name_H-M 'P 1'
_atom_sites_solution_hydrogens geom
_atom_sites_solution_primary direct
_atom_sites_solution_secondary difmap
_audit_creation_method SHELXL-97
_cell_angle_alpha 87.880(2)
_cell_angle_beta 68.770(2)
_cell_angle_gamma 76.367(2)
_cell_formula_units_Z 4
_cell_length_a 10.5288(3)
_cell_length_b 11.2256(3)
_cell_length_c 14.5218(3)
_cell_measurement_reflns_used 5032
_cell_measurement_temperature 200(2)
_cell_measurement_theta_max 72.23
_cell_measurement_theta_min 3.27
_cell_volume 1552.59(7)
_computing_cell_refinement 'Bruker SAINT'
_computing_data_collection 'Bruker APEX2'
_computing_data_reduction 'Bruker SAINT'
_computing_molecular_graphics 'Bruker SHELXTL'
_computing_publication_material 'Bruker SHELXTL'
_computing_structure_refinement 'SHELXL-97 (Sheldrick, 2008)'
_computing_structure_solution 'SHELXS-97 (Sheldrick, 2008)'
_diffrn_ambient_temperature 200(2)
_diffrn_measured_fraction_theta_full 0.955
_diffrn_measured_fraction_theta_max 0.942
_diffrn_measurement_device_type 'Bruker APEX-II CCD'
_diffrn_measurement_method '\f and \w scans'
_diffrn_radiation_monochromator graphite
_diffrn_radiation_source 'fine-focus sealed tube'
_diffrn_radiation_type CuK\a
_diffrn_radiation_wavelength 1.54178
_diffrn_reflns_av_R_equivalents 0.0534
_diffrn_reflns_av_sigmaI/netI 0.0833
_diffrn_reflns_limit_h_max 12
_diffrn_reflns_limit_h_min -11
_diffrn_reflns_limit_k_max 13
_diffrn_reflns_limit_k_min -13
_diffrn_reflns_limit_l_max 16
_diffrn_reflns_limit_l_min -17
_diffrn_reflns_number 11802
_diffrn_reflns_theta_full 66.60
_diffrn_reflns_theta_max 72.23
_diffrn_reflns_theta_min 3.27
_exptl_absorpt_coefficient_mu 0.899
_exptl_absorpt_correction_T_max 0.9316
_exptl_absorpt_correction_T_min 0.630917
_exptl_absorpt_correction_type multi-scan
_exptl_absorpt_process_details SADABS
_exptl_crystal_colour white
_exptl_crystal_density_diffrn 1.336
_exptl_crystal_density_method 'not measured'
_exptl_crystal_description block
_exptl_crystal_F_000 664
_exptl_crystal_size_max 0.25
_exptl_crystal_size_mid 0.15
_exptl_crystal_size_min 0.08
_refine_diff_density_max 0.809
_refine_diff_density_min -0.560
_refine_diff_density_rms 0.074
_refine_ls_abs_structure_details 'Flack H D (1983), Acta Cryst. A39, 876-881'
_refine_ls_abs_structure_Flack 0.27(17)
_refine_ls_extinction_method none
_refine_ls_goodness_of_fit_ref 1.050
_refine_ls_hydrogen_treatment constr
_refine_ls_matrix_type full
_refine_ls_number_parameters 798
_refine_ls_number_reflns 7612
_refine_ls_number_restraints 4
_refine_ls_restrained_S_all 1.050
_refine_ls_R_factor_all 0.0862
_refine_ls_R_factor_gt 0.0777
_refine_ls_shift/su_max 0.065
_refine_ls_shift/su_mean 0.002
_refine_ls_structure_factor_coef Fsqd
_refine_ls_weighting_details 'calc w=1/[\s^2^(Fo^2^)+(0.1596P)^2^+0.2452P] where P=(Fo^2^+2Fc^2^)/3'
_refine_ls_weighting_scheme calc
_refine_ls_wR_factor_gt 0.2228
_refine_ls_wR_factor_ref 0.2377
_reflns_number_gt 6433
_reflns_number_total 7612
_reflns_threshold_expression >2sigma(I)
_cod_data_source_file jo502776f_si_002.cif
_cod_data_source_block s3749ma
_cod_depositor_comments
;
The following automatic conversions were performed:

'_symmetry_cell_setting' value 'Triclinic' changed to 'triclinic'
according to
/usr/data/users/saulius/crontab/automatic-downloads/rss-feeds/ACS/lib/dictionaries/cif_core.dic
dictionary named 'cif_core.dic' version 2.4.2 from 2011-04-26.

Automatic conversion script
Id: cif_fix_values 3143 2015-03-26 13:38:13Z robertas 

 Adding full bibliography for 4030927--4030929.cif.
;
_cod_original_sg_symbol_H-M P1
_cod_database_code 4030928

loop_
_symmetry_equiv_pos_as_xyz
'x, y, z'

loop_
_atom_site_label
_atom_site_type_symbol
_atom_site_fract_x
_atom_site_fract_y
_atom_site_fract_z
_atom_site_U_iso_or_equiv
_atom_site_adp_type
_atom_site_occupancy
_atom_site_symmetry_multiplicity
_atom_site_calc_flag
_atom_site_refinement_flags
C1 C 0.3354(3) 0.7461(2) 0.61982(17) 0.0368(6) Uani 1 1 d .
H1 H 0.4284 0.7262 0.6278 0.044 Uiso 1 1 calc R
C2 C 0.3351(3) 0.8435(2) 0.54354(18) 0.0387(6) Uani 1 1 d .
H2 H 0.4339 0.8391 0.4982 0.046 Uiso 1 1 calc R
C3 C 0.2568(3) 0.7988(3) 0.4862(2) 0.0534(8) Uani 1 1 d .
H3 H 0.1534 0.8241 0.5238 0.064 Uiso 1 1 calc R
C4 C 0.3074(4) 0.6611(3) 0.4869(2) 0.0602(8) Uani 1 1 d .
H4 H 0.2390 0.6190 0.4773 0.072 Uiso 1 1 calc R
C5 C 0.2188(2) 0.7822(2) 0.72128(17) 0.0359(6) Uani 1 1 d .
H5 H 0.2320 0.8567 0.7489 0.043 Uiso 1 1 calc R
C6 C 0.2251(3) 0.6803(2) 0.79295(19) 0.0391(6) Uani 1 1 d .
C7 C 0.3534(3) 0.5485(3) 0.8724(3) 0.0541(8) Uani 1 1 d .
H7A H 0.3039 0.5869 0.9394 0.081 Uiso 1 1 calc R
H7B H 0.4514 0.5110 0.8633 0.081 Uiso 1 1 calc R
H7C H 0.3083 0.4852 0.8632 0.081 Uiso 1 1 calc R
C8 C 0.3364(7) 1.0476(4) 0.5399(8) 0.207(5) Uani 1 1 d D
H8A H 0.3492 1.0403 0.4692 0.248 Uiso 1 1 calc R
H8B H 0.4311 1.0285 0.5436 0.248 Uiso 1 1 calc R
C9 C 0.2680(2) 1.17710(18) 0.57563(18) 0.0700(12) Uani 1 1 d GD
C10 C 0.2133(3) 1.2665(2) 0.5223(2) 0.1026(16) Uani 1 1 d G
H10 H 0.2189 1.2463 0.4577 0.123 Uiso 1 1 calc R
C11 C 0.1504(4) 1.3854(2) 0.5633(3) 0.0935(15) Uani 1 1 d G
H11 H 0.1130 1.4465 0.5269 0.112 Uiso 1 1 calc R
C12 C 0.1422(4) 1.4149(2) 0.6578(3) 0.0905(17) Uani 1 1 d G
H12 H 0.0992 1.4962 0.6859 0.109 Uiso 1 1 calc R
C13 C 0.1969(4) 1.3255(3) 0.7111(2) 0.1004(17) Uani 1 1 d G
H13 H 0.1912 1.3457 0.7757 0.121 Uiso 1 1 calc R
C14 C 0.2598(3) 1.2066(2) 0.67007(19) 0.0798(13) Uani 1 1 d G
H14 H 0.2972 1.1455 0.7065 0.096 Uiso 1 1 calc R
C15 C 0.4954(6) 0.4958(4) 0.3988(3) 0.0884(15) Uani 1 1 d .
H15A H 0.5259 0.4695 0.4542 0.133 Uiso 1 1 calc R
H15B H 0.5759 0.4749 0.3364 0.133 Uiso 1 1 calc R
H15C H 0.4235 0.4540 0.3990 0.133 Uiso 1 1 calc R
C16 C 0.8156(3) 0.9040(2) 0.08507(17) 0.0341(5) Uani 1 1 d .
H16 H 0.9067 0.9248 0.0755 0.041 Uiso 1 1 calc R
C17 C 0.7892(3) 0.8058(2) 0.16238(17) 0.0363(6) Uani 1 1 d .
H17 H 0.8429 0.8095 0.2061 0.044 Uiso 1 1 calc R
C18 C 0.6339(3) 0.8482(3) 0.2222(2) 0.0466(7) Uani 1 1 d .
H18 H 0.5788 0.8210 0.1870 0.056 Uiso 1 1 calc R
C19 C 0.6125(3) 0.9865(3) 0.2212(2) 0.0534(8) Uani 1 1 d .
H19 H 0.5123 1.0271 0.2327 0.064 Uiso 1 1 calc R
C20 C 0.8144(2) 0.8658(2) -0.01398(17) 0.0331(5) Uani 1 1 d .
H20 H 0.8912 0.7903 -0.0414 0.040 Uiso 1 1 calc R
C21 C 0.8426(2) 0.9669(2) -0.08691(17) 0.0352(6) Uani 1 1 d .
C22 C 0.9891(3) 1.0942(3) -0.1708(2) 0.0519(8) Uani 1 1 d .
H22A H 1.0197 1.0561 -0.2374 0.078 Uiso 1 1 calc R
H22B H 1.0639 1.1278 -0.1650 0.078 Uiso 1 1 calc R
H22C H 0.9047 1.1604 -0.1591 0.078 Uiso 1 1 calc R
C23 C 0.9448(6) 0.6105(4) 0.1270(5) 0.1165(17) Uani 1 1 d .
H23A H 0.9459 0.6213 0.1940 0.140 Uiso 1 1 calc R
H23B H 1.0288 0.6327 0.0785 0.140 Uiso 1 1 calc R
C24 C 0.9495(5) 0.4775(3) 0.1072(3) 0.0786(9) Uani 1 1 d .
C25 C 1.0874(5) 0.4006(4) 0.0697(3) 0.0869(12) Uani 1 1 d .
H25 H 1.1663 0.4319 0.0632 0.104 Uiso 1 1 calc R
C26 C 1.1042(5) 0.2810(4) 0.0431(3) 0.0829(14) Uani 1 1 d .
H26 H 1.1960 0.2289 0.0198 0.099 Uiso 1 1 calc R
C27 C 0.9975(5) 0.2352(3) 0.0487(4) 0.0824(12) Uani 1 1 d .
H27 H 1.0134 0.1508 0.0311 0.099 Uiso 1 1 calc R
C28 C 0.8700(5) 0.3046(4) 0.0781(3) 0.0774(10) Uani 1 1 d .
H28 H 0.7956 0.2716 0.0764 0.093 Uiso 1 1 calc R
C29 C 0.8411(4) 0.4263(4) 0.1119(3) 0.0758(12) Uani 1 1 d .
H29 H 0.7470 0.4736 0.1380 0.091 Uiso 1 1 calc R
C30 C 0.6276(5) 1.1527(4) 0.3074(3) 0.0770(12) Uani 1 1 d .
H30A H 0.6941 1.1827 0.2504 0.116 Uiso 1 1 calc R
H30B H 0.6396 1.1742 0.3680 0.116 Uiso 1 1 calc R
H30C H 0.5315 1.1907 0.3118 0.116 Uiso 1 1 calc R
C31 C 0.3092(3) 0.9042(2) 0.08317(16) 0.0337(5) Uani 1 1 d .
H31 H 0.3968 0.9298 0.0766 0.040 Uiso 1 1 calc R
C32 C 0.2850(3) 0.8066(2) 0.16022(18) 0.0384(6) Uani 1 1 d .
H32 H 0.3331 0.8150 0.2069 0.046 Uiso 1 1 calc R
C33 C 0.1270(3) 0.8429(3) 0.21494(18) 0.0413(6) Uani 1 1 d .
H33 H 0.0800 0.8074 0.1777 0.050 Uiso 1 1 calc R
C34 C 0.0925(3) 0.9817(3) 0.2107(2) 0.0500(8) Uani 1 1 d .
H34 H -0.0052 1.0128 0.2116 0.060 Uiso 1 1 calc R
C35 C 0.3185(2) 0.8621(2) -0.01859(16) 0.0311(5) Uani 1 1 d .
H35 H 0.3977 0.7876 -0.0433 0.037 Uiso 1 1 calc R
C36 C 0.3477(2) 0.9626(2) -0.09232(17) 0.0328(5) Uani 1 1 d .
C37 C 0.4969(3) 1.0883(2) -0.1763(2) 0.0443(7) Uani 1 1 d .
H37A H 0.5225 1.0487 -0.2416 0.066 Uiso 1 1 calc R
H37B H 0.5762 1.1175 -0.1736 0.066 Uiso 1 1 calc R
H37C H 0.4157 1.1579 -0.1645 0.066 Uiso 1 1 calc R
C38 C 0.4157(8) 0.6074(5) 0.1536(6) 0.178(2) Uani 1 1 d .
H38A H 0.3807 0.6221 0.2263 0.214 Uiso 1 1 calc R
H38B H 0.5110 0.6225 0.1259 0.214 Uiso 1 1 calc R
C39 C 0.4243(4) 0.4750(3) 0.1298(3) 0.0644(9) Uani 1 1 d .
C40 C 0.5183(4) 0.4336(4) 0.0387(3) 0.0736(11) Uani 1 1 d .
H40 H 0.5660 0.4893 -0.0023 0.088 Uiso 1 1 calc R
C41 C 0.5472(5) 0.3194(5) 0.0039(4) 0.0985(16) Uani 1 1 d .
H41 H 0.6135 0.2963 -0.0612 0.118 Uiso 1 1 calc R
C42 C 0.4863(5) 0.2367(4) 0.0571(4) 0.0915(14) Uani 1 1 d .
H42 H 0.5096 0.1554 0.0298 0.110 Uiso 1 1 calc R
C43 C 0.3958(5) 0.2645(4) 0.1455(4) 0.1044(16) Uani 1 1 d .
H43 H 0.3544 0.2031 0.1828 0.125 Uiso 1 1 calc R
C44 C 0.3560(6) 0.3890(6) 0.1890(4) 0.112(2) Uani 1 1 d .
H44 H 0.2880 0.4112 0.2536 0.134 Uiso 1 1 calc R
C45 C 0.0484(5) 1.1589(4) 0.3081(3) 0.0837(14) Uani 1 1 d .
H45A H 0.0944 1.2011 0.2497 0.126 Uiso 1 1 calc R
H45B H 0.0621 1.1886 0.3656 0.126 Uiso 1 1 calc R
H45C H -0.0522 1.1755 0.3205 0.126 Uiso 1 1 calc R
C46 C 0.8308(3) 0.7290(2) 0.62948(16) 0.0330(5) Uani 1 1 d .
H46 H 0.9239 0.7020 0.6370 0.040 Uiso 1 1 calc R
C47 C 0.8383(3) 0.8269(2) 0.55268(18) 0.0358(6) Uani 1 1 d .
H47 H 0.9379 0.8175 0.5070 0.043 Uiso 1 1 calc R
C48 C 0.7537(3) 0.7938(3) 0.4963(2) 0.0479(8) Uani 1 1 d .
H48 H 0.6515 0.8300 0.5326 0.058 Uiso 1 1 calc R
C49 C 0.7838(4) 0.6559(3) 0.4999(2) 0.0547(8) Uani 1 1 d .
H49 H 0.7024 0.6261 0.4980 0.066 Uiso 1 1 calc R
C50 C 0.7167(2) 0.77115(19) 0.73098(16) 0.0296(5) Uani 1 1 d .
H50 H 0.7334 0.8461 0.7553 0.036 Uiso 1 1 calc R
C51 C 0.7237(3) 0.6722(2) 0.80479(17) 0.0333(5) Uani 1 1 d .
C52 C 0.8518(3) 0.5512(3) 0.8897(2) 0.0473(7) Uani 1 1 d .
H52A H 0.7817 0.5857 0.9541 0.071 Uiso 1 1 calc R
H52B H 0.9455 0.5321 0.8935 0.071 Uiso 1 1 calc R
H52C H 0.8320 0.4759 0.8721 0.071 Uiso 1 1 calc R
C53 C 0.8574(8) 1.0294(4) 0.5548(7) 0.187(4) Uani 1 1 d .
H53A H 0.8790 1.0233 0.4826 0.225 Uiso 1 1 calc R
H53B H 0.9476 1.0095 0.5655 0.225 Uiso 1 1 calc R
C54 C 0.7819(4) 1.1576(3) 0.5928(3) 0.0726(13) Uani 1 1 d .
C55 C 0.6554(5) 1.2082(4) 0.5891(3) 0.0812(13) Uani 1 1 d .
H55 H 0.6114 1.1610 0.5627 0.097 Uiso 1 1 calc R
C56 C 0.5888(5) 1.3266(4) 0.6229(4) 0.1058(19) Uani 1 1 d .
H56 H 0.4987 1.3611 0.6204 0.127 Uiso 1 1 calc R
C57 C 0.6533(6) 1.3977(4) 0.6613(5) 0.121(3) Uani 1 1 d .
H57 H 0.6060 1.4796 0.6862 0.145 Uiso 1 1 calc R
C58 C 0.7746(6) 1.3522(4) 0.6627(4) 0.0967(16) Uani 1 1 d .
H58 H 0.8192 1.4027 0.6854 0.116 Uiso 1 1 calc R
C59 C 0.8440(5) 1.2318(4) 0.6322(4) 0.0889(14) Uani 1 1 d .
H59 H 0.9326 1.1988 0.6377 0.107 Uiso 1 1 calc R
C60 C 0.9214(6) 0.4788(4) 0.3991(4) 0.0994(17) Uani 1 1 d .
H60A H 0.9396 0.4317 0.4531 0.149 Uiso 1 1 calc R
H60B H 1.0010 0.4519 0.3370 0.149 Uiso 1 1 calc R
H60C H 0.8361 0.4652 0.3930 0.149 Uiso 1 1 calc R
O1 O 0.3167(3) 0.63877(19) 0.57962(16) 0.0577(6) Uani 1 1 d .
O2 O 0.0855(2) 0.8110(2) 0.71425(15) 0.0507(6) Uani 1 1 d .
H2A H 0.0447 0.7546 0.7373 0.076 Uiso 1 1 calc R
O3 O 0.1232(2) 0.6430(2) 0.83786(17) 0.0550(6) Uani 1 1 d .
O4 O 0.34818(19) 0.64112(17) 0.80044(14) 0.0423(5) Uani 1 1 d .
O5 O 0.2726(2) 0.96422(18) 0.58577(14) 0.0456(5) Uani 1 1 d .
O6 O 0.2891(3) 0.8473(3) 0.39183(17) 0.0719(8) Uani 1 1 d .
H6 H 0.2235 0.8492 0.3714 0.108 Uiso 1 1 calc R
O7 O 0.4384(3) 0.6261(2) 0.40904(18) 0.0694(7) Uani 1 1 d .
O8 O 0.7008(2) 1.00992(18) 0.12672(15) 0.0525(6) Uani 1 1 d .
O9 O 0.6873(2) 0.83940(18) -0.00618(15) 0.0453(5) Uani 1 1 d .
H9 H 0.6505 0.8872 -0.0403 0.068 Uiso 1 1 calc R
O10 O 0.7649(2) 1.0080(2) -0.13036(16) 0.0523(5) Uani 1 1 d .
O11 O 0.95775(19) 1.00143(17) -0.09724(14) 0.0413(4) Uani 1 1 d .
O12 O 0.8275(2) 0.68567(17) 0.12014(15) 0.0463(5) Uani 1 1 d .
O13 O 0.6011(3) 0.8012(3) 0.31735(17) 0.0694(7) Uani 1 1 d .
H13A H 0.6570 0.8141 0.3428 0.104 Uiso 1 1 calc R
O14 O 0.6525(3) 1.0243(2) 0.29602(16) 0.0600(6) Uani 1 1 d .
O15 O 0.1904(2) 1.00682(18) 0.12106(15) 0.0512(6) Uani 1 1 d .
O16 O 0.1946(2) 0.83200(18) -0.01448(14) 0.0439(5) Uani 1 1 d .
H16A H 0.1619 0.8754 -0.0528 0.066 Uiso 1 1 calc R
O17 O 0.27281(19) 1.00161(18) -0.13784(14) 0.0427(5) Uani 1 1 d .
O18 O 0.46175(18) 1.00009(16) -0.10061(13) 0.0371(4) Uani 1 1 d .
O19 O 0.3326(2) 0.68565(17) 0.11784(14) 0.0444(5) Uani 1 1 d .
O20 O 0.0914(3) 0.7991(3) 0.31075(16) 0.0626(7) Uani 1 1 d .
H20A H 0.0112 0.7851 0.3287 0.094 Uiso 1 1 calc R
O21 O 0.1066(3) 1.0326(2) 0.29179(16) 0.0649(7) Uani 1 1 d .
O22 O 0.8025(3) 0.62860(18) 0.58961(15) 0.0576(7) Uani 1 1 d .
O23 O 0.58285(19) 0.80154(18) 0.72477(14) 0.0414(5) Uani 1 1 d .
H23 H 0.5451 0.7421 0.7417 0.062 Uiso 1 1 calc R
O24 O 0.6236(2) 0.63019(18) 0.84851(15) 0.0440(5) Uani 1 1 d .
O25 O 0.84608(18) 0.64001(16) 0.81471(13) 0.0380(4) Uani 1 1 d .
O26 O 0.7849(2) 0.94682(16) 0.59788(16) 0.0516(6) Uani 1 1 d .
O27 O 0.7962(3) 0.8389(3) 0.40085(18) 0.0796(10) Uani 1 1 d .
H27A H 0.7252 0.8699 0.3867 0.119 Uiso 1 1 calc R
O28 O 0.9034(3) 0.6046(3) 0.41961(18) 0.0729(8) Uani 1 1 d .

loop_
_atom_site_aniso_label
_atom_site_aniso_U_11
_atom_site_aniso_U_22
_atom_site_aniso_U_33
_atom_site_aniso_U_23
_atom_site_aniso_U_13
_atom_site_aniso_U_12
C1 0.0306(10) 0.0450(11) 0.0322(10) -0.0087(9) -0.0072(8) -0.0096(9)
C2 0.0340(10) 0.0493(12) 0.0346(10) -0.0052(9) -0.0130(8) -0.0116(10)
C3 0.0425(13) 0.0828(18) 0.0398(13) -0.0094(12) -0.0157(10) -0.0209(13)
C4 0.0591(16) 0.0798(17) 0.0433(14) -0.0191(12) -0.0072(12) -0.0346(14)
C5 0.0315(10) 0.0442(11) 0.0318(10) -0.0054(8) -0.0094(8) -0.0108(9)
C6 0.0320(11) 0.0449(11) 0.0376(11) -0.0069(9) -0.0055(9) -0.0138(9)
C7 0.0459(13) 0.0507(13) 0.0737(18) 0.0199(12) -0.0267(12) -0.0210(11)
C8 0.109(4) 0.059(2) 0.321(10) -0.049(4) 0.086(5) -0.030(3)
C9 0.0544(18) 0.0540(15) 0.080(2) -0.0040(15) 0.0068(17) -0.0228(14)
C10 0.110(3) 0.150(4) 0.073(3) 0.023(2) -0.038(2) -0.074(3)
C11 0.090(3) 0.070(2) 0.130(3) 0.044(2) -0.050(2) -0.028(2)
C12 0.074(2) 0.0586(17) 0.124(4) -0.004(2) -0.009(3) -0.0290(17)
C13 0.095(3) 0.121(3) 0.087(3) -0.010(3) -0.016(3) -0.055(3)
C14 0.0514(18) 0.099(3) 0.088(2) 0.035(2) -0.0232(17) -0.0240(18)
C15 0.090(3) 0.080(2) 0.074(2) -0.026(2) -0.004(2) -0.019(2)
C16 0.0303(10) 0.0348(10) 0.0328(10) -0.0030(8) -0.0081(8) -0.0041(8)
C17 0.0373(11) 0.0423(11) 0.0290(10) -0.0005(8) -0.0123(8) -0.0081(9)
C18 0.0306(11) 0.0696(16) 0.0366(12) -0.0015(11) -0.0058(9) -0.0157(11)
C19 0.0402(13) 0.0724(17) 0.0344(12) -0.0151(12) -0.0091(10) 0.0068(13)
C20 0.0278(10) 0.0376(10) 0.0323(10) -0.0056(8) -0.0101(8) -0.0051(9)
C21 0.0296(10) 0.0442(11) 0.0293(10) -0.0015(8) -0.0101(8) -0.0043(9)
C22 0.0440(13) 0.0523(13) 0.0606(15) 0.0262(11) -0.0189(11) -0.0174(11)
C23 0.138(3) 0.058(2) 0.188(4) -0.016(2) -0.116(3) 0.004(2)
C24 0.134(2) 0.0435(14) 0.0943(18) 0.0131(12) -0.0891(15) -0.0144(15)
C25 0.095(2) 0.097(2) 0.096(2) 0.0482(19) -0.0546(19) -0.047(2)
C26 0.082(3) 0.078(2) 0.073(2) 0.0034(19) -0.022(2) -0.002(2)
C27 0.113(3) 0.0499(17) 0.101(2) 0.0009(16) -0.0688(19) -0.0012(19)
C28 0.110(2) 0.0778(18) 0.0821(19) 0.0351(15) -0.0635(16) -0.0514(17)
C29 0.0755(19) 0.084(2) 0.0667(18) 0.0024(16) -0.0404(15) 0.0064(19)
C30 0.089(3) 0.071(2) 0.0609(19) -0.0181(16) -0.0205(19) -0.008(2)
C31 0.0346(10) 0.0366(10) 0.0265(10) -0.0045(8) -0.0074(8) -0.0072(9)
C32 0.0347(11) 0.0468(12) 0.0301(10) -0.0009(9) -0.0092(8) -0.0065(10)
C33 0.0338(11) 0.0582(14) 0.0301(11) 0.0016(10) -0.0105(9) -0.0092(11)
C34 0.0372(12) 0.0643(16) 0.0366(12) -0.0147(11) -0.0095(10) 0.0068(12)
C35 0.0284(9) 0.0349(9) 0.0296(10) -0.0045(8) -0.0102(8) -0.0062(8)
C36 0.0300(10) 0.0362(10) 0.0305(10) -0.0016(8) -0.0105(8) -0.0049(9)
C37 0.0412(12) 0.0479(11) 0.0491(13) 0.0213(10) -0.0197(10) -0.0184(10)
C38 0.271(4) 0.056(2) 0.287(5) -0.043(3) -0.235(3) 0.035(3)
C39 0.0833(17) 0.0489(15) 0.0717(17) 0.0020(12) -0.0524(13) 0.0034(14)
C40 0.0723(19) 0.099(2) 0.0659(19) 0.0226(17) -0.0332(15) -0.0400(18)
C41 0.084(3) 0.108(3) 0.099(3) -0.024(3) -0.046(2) 0.011(3)
C42 0.106(3) 0.060(2) 0.126(3) 0.008(2) -0.075(2) 0.001(2)
C43 0.105(3) 0.0730(18) 0.167(4) 0.068(2) -0.081(2) -0.0385(19)
C44 0.071(3) 0.174(5) 0.059(2) 0.030(3) -0.013(2) 0.006(3)
C45 0.093(3) 0.078(2) 0.067(2) -0.0305(17) -0.009(2) -0.023(2)
C46 0.0332(10) 0.0343(10) 0.0274(10) -0.0016(8) -0.0082(8) -0.0042(9)
C47 0.0345(11) 0.0356(10) 0.0310(10) 0.0032(8) -0.0074(8) -0.0042(9)
C48 0.0360(12) 0.0706(16) 0.0321(12) 0.0051(11) -0.0103(9) -0.0071(12)
C49 0.0490(15) 0.0769(17) 0.0349(13) -0.0162(12) -0.0027(11) -0.0260(14)
C50 0.0283(10) 0.0303(9) 0.0289(10) 0.0020(7) -0.0092(8) -0.0067(8)
C51 0.0318(10) 0.0338(9) 0.0320(10) -0.0014(8) -0.0071(8) -0.0102(8)
C52 0.0432(12) 0.0529(13) 0.0513(13) 0.0200(10) -0.0214(10) -0.0176(11)
C53 0.143(5) 0.0427(18) 0.239(8) -0.014(3) 0.095(5) -0.027(2)
C54 0.062(2) 0.0366(12) 0.084(2) 0.0062(14) 0.0165(19) -0.0155(13)
C55 0.082(2) 0.090(2) 0.077(2) 0.0134(18) -0.018(2) -0.0502(19)
C56 0.049(2) 0.092(2) 0.143(4) 0.061(3) -0.007(2) -0.008(2)
C57 0.083(3) 0.0530(17) 0.168(5) -0.026(2) 0.036(3) -0.0312(19)
C58 0.119(3) 0.086(2) 0.090(3) -0.016(2) -0.025(3) -0.051(2)
C59 0.068(2) 0.112(3) 0.089(3) 0.052(2) -0.0256(19) -0.037(2)
C60 0.097(3) 0.087(2) 0.100(3) -0.051(2) -0.028(3) 0.002(3)
O1 0.0747(13) 0.0547(9) 0.0426(10) -0.0131(8) -0.0099(9) -0.0292(9)
O2 0.0277(8) 0.0740(12) 0.0481(10) 0.0033(9) -0.0117(7) -0.0111(8)
O3 0.0373(9) 0.0749(12) 0.0560(11) 0.0078(9) -0.0130(8) -0.0265(9)
O4 0.0352(8) 0.0476(8) 0.0463(9) 0.0096(7) -0.0142(7) -0.0160(7)
O5 0.0426(9) 0.0497(9) 0.0403(9) -0.0015(7) -0.0090(7) -0.0119(8)
O6 0.0561(12) 0.124(2) 0.0394(10) -0.0013(12) -0.0218(9) -0.0197(14)
O7 0.0700(15) 0.0774(13) 0.0495(11) -0.0261(10) -0.0017(11) -0.0243(12)
O8 0.0604(12) 0.0433(9) 0.0403(9) -0.0060(7) -0.0144(8) 0.0079(9)
O9 0.0370(8) 0.0587(10) 0.0472(9) 0.0030(8) -0.0186(7) -0.0195(8)
O10 0.0416(8) 0.0706(12) 0.0551(10) 0.0160(9) -0.0292(7) -0.0160(9)
O11 0.0362(8) 0.0509(9) 0.0421(8) 0.0139(7) -0.0187(6) -0.0146(7)
O12 0.0534(9) 0.0390(8) 0.0503(9) -0.0008(7) -0.0261(8) -0.0059(8)
O13 0.0653(13) 0.1077(16) 0.0393(11) 0.0074(10) -0.0071(10) -0.0479(12)
O14 0.0678(13) 0.0649(12) 0.0410(10) -0.0138(9) -0.0190(9) -0.0026(11)
O15 0.0573(12) 0.0404(9) 0.0381(9) -0.0048(7) -0.0071(8) 0.0060(9)
O16 0.0410(8) 0.0574(9) 0.0424(9) 0.0080(7) -0.0194(7) -0.0228(8)
O17 0.0332(8) 0.0582(10) 0.0427(8) 0.0099(7) -0.0209(6) -0.0115(7)
O18 0.0343(8) 0.0436(8) 0.0386(8) 0.0108(6) -0.0173(6) -0.0136(7)
O19 0.0507(10) 0.0392(8) 0.0422(9) 0.0037(7) -0.0190(7) -0.0054(8)
O20 0.0506(12) 0.0991(16) 0.0324(10) 0.0102(10) -0.0041(9) -0.0258(12)
O21 0.0683(14) 0.0783(14) 0.0386(10) -0.0229(9) -0.0125(9) -0.0068(12)
O22 0.0894(15) 0.0412(8) 0.0379(9) -0.0056(7) -0.0110(10) -0.0257(9)
O23 0.0282(8) 0.0497(9) 0.0447(9) 0.0085(7) -0.0127(7) -0.0081(7)
O24 0.0348(8) 0.0545(9) 0.0448(9) 0.0103(7) -0.0128(7) -0.0185(7)
O25 0.0331(8) 0.0475(8) 0.0357(8) 0.0148(7) -0.0132(6) -0.0146(7)
O26 0.0528(11) 0.0340(8) 0.0510(11) 0.0007(7) 0.0025(9) -0.0126(8)
O27 0.0599(13) 0.127(2) 0.0361(10) 0.0202(12) -0.0172(9) 0.0051(15)
O28 0.0730(16) 0.0814(15) 0.0455(12) -0.0243(11) -0.0007(11) -0.0126(13)

loop_
_atom_type_symbol
_atom_type_description
_atom_type_scat_dispersion_real
_atom_type_scat_dispersion_imag
_atom_type_scat_source
C C 0.0181 0.0091 'International Tables Vol C Tables 4.2.6.8 and 6.1.1.4'
H H 0.0000 0.0000 'International Tables Vol C Tables 4.2.6.8 and 6.1.1.4'
O O 0.0492 0.0322 'International Tables Vol C Tables 4.2.6.8 and 6.1.1.4'

loop_
_geom_angle_atom_site_label_1
_geom_angle_atom_site_label_2
_geom_angle_atom_site_label_3
_geom_angle
O1 C1 C2 106.2(2)
O1 C1 C5 108.4(2)
C2 C1 C5 114.46(19)
O1 C1 H1 109.2
C2 C1 H1 109.2
C5 C1 H1 109.2
O5 C2 C1 113.7(2)
O5 C2 C3 113.8(2)
C1 C2 C3 101.9(2)
O5 C2 H2 109.1
C1 C2 H2 109.1
C3 C2 H2 109.1
O6 C3 C4 115.4(3)
O6 C3 C2 110.5(3)
C4 C3 C2 101.2(3)
O6 C3 H3 109.8
C4 C3 H3 109.8
C2 C3 H3 109.8
O1 C4 O7 112.7(3)
O1 C4 C3 105.7(2)
O7 C4 C3 107.3(3)
O1 C4 H4 110.4
O7 C4 H4 110.4
C3 C4 H4 110.4
O2 C5 C6 109.1(2)
O2 C5 C1 111.5(2)
C6 C5 C1 111.42(19)
O2 C5 H5 108.2
C6 C5 H5 108.2
C1 C5 H5 108.2
O3 C6 O4 125.0(3)
O3 C6 C5 120.9(3)
O4 C6 C5 114.1(2)
O4 C7 H7A 109.5
O4 C7 H7B 109.5
H7A C7 H7B 109.5
O4 C7 H7C 109.5
H7A C7 H7C 109.5
H7B C7 H7C 109.5
O5 C8 C9 117.3(5)
O5 C8 H8A 108.0
C9 C8 H8A 108.0
O5 C8 H8B 108.0
C9 C8 H8B 108.0
H8A C8 H8B 107.2
C10 C9 C14 120.0
C10 C9 C8 124.8(5)
C14 C9 C8 115.2(5)
C9 C10 C11 120.0
C9 C10 H10 120.0
C11 C10 H10 120.0
C12 C11 C10 120.0
C12 C11 H11 120.0
C10 C11 H11 120.0
C11 C12 C13 120.0
C11 C12 H12 120.0
C13 C12 H12 120.0
C14 C13 C12 120.0
C14 C13 H13 120.0
C12 C13 H13 120.0
C13 C14 C9 120.0
C13 C14 H14 120.0
C9 C14 H14 120.0
O7 C15 H15A 109.5
O7 C15 H15B 109.5
H15A C15 H15B 109.5
O7 C15 H15C 109.5
H15A C15 H15C 109.5
H15B C15 H15C 109.5
O8 C16 C20 108.3(2)
O8 C16 C17 105.26(18)
C20 C16 C17 113.2(2)
O8 C16 H16 110.0
C20 C16 H16 110.0
C17 C16 H16 110.0
O12 C17 C18 113.1(2)
O12 C17 C16 113.43(19)
C18 C17 C16 103.2(2)
O12 C17 H17 109.0
C18 C17 H17 109.0
C16 C17 H17 109.0
O13 C18 C17 110.8(2)
O13 C18 C19 114.6(2)
C17 C18 C19 101.6(2)
O13 C18 H18 109.9
C17 C18 H18 109.9
C19 C18 H18 109.9
O8 C19 O14 111.3(3)
O8 C19 C18 105.6(2)
O14 C19 C18 107.7(3)
O8 C19 H19 110.7
O14 C19 H19 110.7
C18 C19 H19 110.7
O9 C20 C16 112.85(19)
O9 C20 C21 108.8(2)
C16 C20 C21 110.2(2)
O9 C20 H20 108.3
C16 C20 H20 108.3
C21 C20 H20 108.3
O10 C21 O11 124.8(2)
O10 C21 C20 121.5(2)
O11 C21 C20 113.7(2)
O11 C22 H22A 109.5
O11 C22 H22B 109.5
H22A C22 H22B 109.5
O11 C22 H22C 109.5
H22A C22 H22C 109.5
H22B C22 H22C 109.5
O12 C23 C24 110.6(5)
O12 C23 H23A 109.5
C24 C23 H23A 109.5
O12 C23 H23B 109.5
C24 C23 H23B 109.5
H23A C23 H23B 108.1
C29 C24 C25 117.2(4)
C29 C24 C23 128.5(4)
C25 C24 C23 114.0(4)
C26 C25 C24 118.8(5)
C26 C25 H25 120.6
C24 C25 H25 120.6
C27 C26 C25 122.3(4)
C27 C26 H26 118.9
C25 C26 H26 118.9
C28 C27 C26 120.7(4)
C28 C27 H27 119.7
C26 C27 H27 119.7
C27 C28 C29 121.2(4)
C27 C28 H28 119.4
C29 C28 H28 119.4
C24 C29 C28 119.7(4)
C24 C29 H29 120.2
C28 C29 H29 120.2
O14 C30 H30A 109.5
O14 C30 H30B 109.5
H30A C30 H30B 109.5
O14 C30 H30C 109.5
H30A C30 H30C 109.5
H30B C30 H30C 109.5
O15 C31 C35 108.5(2)
O15 C31 C32 105.95(18)
C35 C31 C32 113.7(2)
O15 C31 H31 109.5
C35 C31 H31 109.5
C32 C31 H31 109.5
O19 C32 C33 112.7(2)
O19 C32 C31 113.18(19)
C33 C32 C31 102.6(2)
O19 C32 H32 109.4
C33 C32 H32 109.4
C31 C32 H32 109.4
O20 C33 C34 115.1(2)
O20 C33 C32 110.4(2)
C34 C33 C32 103.1(2)
O20 C33 H33 109.4
C34 C33 H33 109.4
C32 C33 H33 109.4
O21 C34 O15 111.4(3)
O21 C34 C33 108.6(3)
O15 C34 C33 105.5(2)
O21 C34 H34 110.4
O15 C34 H34 110.4
C33 C34 H34 110.4
O16 C35 C31 111.85(18)
O16 C35 C36 108.7(2)
C31 C35 C36 110.63(19)
O16 C35 H35 108.5
C31 C35 H35 108.5
C36 C35 H35 108.5
O17 C36 O18 124.4(2)
O17 C36 C35 121.8(2)
O18 C36 C35 113.8(2)
O18 C37 H37A 109.5
O18 C37 H37B 109.5
H37A C37 H37B 109.5
O18 C37 H37C 109.5
H37A C37 H37C 109.5
H37B C37 H37C 109.5
O19 C38 C39 112.7(5)
O19 C38 H38A 109.1
C39 C38 H38A 109.1
O19 C38 H38B 109.0
C39 C38 H38B 109.0
H38A C38 H38B 107.8
C40 C39 C44 116.7(4)
C40 C39 C38 112.8(5)
C44 C39 C38 130.4(5)
C41 C40 C39 123.3(4)
C41 C40 H40 118.4
C39 C40 H40 118.4
C42 C41 C40 121.7(5)
C42 C41 H41 119.2
C40 C41 H41 119.2
C43 C42 C41 121.0(5)
C43 C42 H42 119.5
C41 C42 H42 119.5
C42 C43 C44 120.9(5)
C42 C43 H43 119.6
C44 C43 H43 119.6
C39 C44 C43 116.4(4)
C39 C44 H44 121.8
C43 C44 H44 121.8
O21 C45 H45A 109.5
O21 C45 H45B 109.5
H45A C45 H45B 109.5
O21 C45 H45C 109.5
H45A C45 H45C 109.5
H45B C45 H45C 109.5
O22 C46 C50 109.4(2)
O22 C46 C47 105.7(2)
C50 C46 C47 114.03(17)
O22 C46 H46 109.2
C50 C46 H46 109.2
C47 C46 H46 109.2
O26 C47 C48 113.7(2)
O26 C47 C46 111.67(19)
C48 C47 C46 102.8(2)
O26 C47 H47 109.5
C48 C47 H47 109.5
C46 C47 H47 109.5
O27 C48 C49 115.4(3)
O27 C48 C47 109.7(3)
C49 C48 C47 102.2(2)
O27 C48 H48 109.8
C49 C48 H48 109.8
C47 C48 H48 109.8
O28 C49 O22 111.6(3)
O28 C49 C48 109.1(3)
O22 C49 C48 106.2(2)
O28 C49 H49 110.0
O22 C49 H49 110.0
C48 C49 H49 110.0
O23 C50 C51 110.13(19)
O23 C50 C46 111.0(2)
C51 C50 C46 110.61(17)
O23 C50 H50 108.3
C51 C50 H50 108.3
C46 C50 H50 108.3
O24 C51 O25 125.4(2)
O24 C51 C50 121.3(2)
O25 C51 C50 113.3(2)
O25 C52 H52A 109.5
O25 C52 H52B 109.5
H52A C52 H52B 109.5
O25 C52 H52C 109.5
H52A C52 H52C 109.5
H52B C52 H52C 109.5
O26 C53 C54 113.3(4)
O26 C53 H53A 108.9
C54 C53 H53A 108.9
O26 C53 H53B 108.9
C54 C53 H53B 108.9
H53A C53 H53B 107.7
C55 C54 C59 117.6(4)
C55 C54 C53 121.7(6)
C59 C54 C53 120.6(5)
C54 C55 C56 120.8(5)
C54 C55 H55 119.6
C56 C55 H55 119.6
C55 C56 C57 120.1(5)
C55 C56 H56 119.9
C57 C56 H56 119.9
C58 C57 C56 119.8(4)
C58 C57 H57 120.1
C56 C57 H57 120.1
C57 C58 C59 122.1(6)
C57 C58 H58 118.9
C59 C58 H58 118.9
C58 C59 C54 119.5(5)
C58 C59 H59 120.3
C54 C59 H59 120.3
O28 C60 H60A 109.5
O28 C60 H60B 109.5
H60A C60 H60B 109.5
O28 C60 H60C 109.5
H60A C60 H60C 109.5
H60B C60 H60C 109.5
C4 O1 C1 110.1(2)
C5 O2 H2A 109.5
C6 O4 C7 114.6(2)
C8 O5 C2 115.2(3)
C3 O6 H6 109.5
C4 O7 C15 112.8(3)
C19 O8 C16 110.3(2)
C20 O9 H9 109.5
C21 O11 C22 113.9(2)
C23 O12 C17 116.7(3)
C18 O13 H13A 109.5
C30 O14 C19 113.1(3)
C34 O15 C31 111.5(2)
C35 O16 H16A 109.5
C36 O18 C37 114.3(2)
C38 O19 C32 116.2(3)
C33 O20 H20A 109.5
C34 O21 C45 113.6(3)
C49 O22 C46 111.4(2)
C50 O23 H23 109.5
C51 O25 C52 114.0(2)
C53 O26 C47 116.0(3)
C48 O27 H27A 109.5
C49 O28 C60 114.4(3)

loop_
_geom_bond_atom_site_label_1
_geom_bond_atom_site_label_2
_geom_bond_distance
C1 O1 1.441(3)
C1 C2 1.528(4)
C1 C5 1.530(3)
C1 H1 1.0000
C2 O5 1.412(3)
C2 C3 1.532(4)
C2 H2 1.0000
C3 O6 1.409(4)
C3 C4 1.512(5)
C3 H3 1.0000
C4 O1 1.395(4)
C4 O7 1.408(4)
C4 H4 1.0000
C5 O2 1.404(3)
C5 C6 1.524(4)
C5 H5 1.0000
C6 O3 1.199(3)
C6 O4 1.309(3)
C7 O4 1.453(4)
C7 H7A 0.9800
C7 H7B 0.9800
C7 H7C 0.9800
C8 O5 1.303(6)
C8 C9 1.481(5)
C8 H8A 0.9900
C8 H8B 0.9900
C9 C10 1.3900
C9 C14 1.3900
C10 C11 1.3900
C10 H10 0.9500
C11 C12 1.3900
C11 H11 0.9500
C12 C13 1.3900
C12 H12 0.9500
C13 C14 1.3900
C13 H13 0.9500
C14 H14 0.9500
C15 O7 1.435(5)
C15 H15A 0.9800
C15 H15B 0.9800
C15 H15C 0.9800
C16 O8 1.445(3)
C16 C20 1.522(3)
C16 C17 1.543(3)
C16 H16 1.0000
C17 O12 1.408(3)
C17 C18 1.512(3)
C17 H17 1.0000
C18 O13 1.412(4)
C18 C19 1.515(5)
C18 H18 1.0000
C19 O8 1.407(4)
C19 O14 1.411(4)
C19 H19 1.0000
C20 O9 1.402(3)
C20 C21 1.530(3)
C20 H20 1.0000
C21 O10 1.206(3)
C21 O11 1.315(3)
C22 O11 1.469(3)
C22 H22A 0.9800
C22 H22B 0.9800
C22 H22C 0.9800
C23 O12 1.356(6)
C23 C24 1.518(6)
C23 H23A 0.9900
C23 H23B 0.9900
C24 C29 1.374(7)
C24 C25 1.421(6)
C25 C26 1.363(7)
C25 H25 0.9500
C26 C27 1.319(8)
C26 H26 0.9500
C27 C28 1.307(6)
C27 H27 0.9500
C28 C29 1.396(6)
C28 H28 0.9500
C29 H29 0.9500
C30 O14 1.409(5)
C30 H30A 0.9800
C30 H30B 0.9800
C30 H30C 0.9800
C31 O15 1.437(3)
C31 C35 1.530(3)
C31 C32 1.533(3)
C31 H31 1.0000
C32 O19 1.412(3)
C32 C33 1.521(4)
C32 H32 1.0000
C33 O20 1.406(3)
C33 C34 1.519(4)
C33 H33 1.0000
C34 O21 1.397(4)
C34 O15 1.405(4)
C34 H34 1.0000
C35 O16 1.403(3)
C35 C36 1.532(3)
C35 H35 1.0000
C36 O17 1.201(3)
C36 O18 1.328(3)
C37 O18 1.456(3)
C37 H37A 0.9800
C37 H37B 0.9800
C37 H37C 0.9800
C38 O19 1.318(7)
C38 C39 1.513(6)
C38 H38A 0.9900
C38 H38B 0.9900
C39 C40 1.352(5)
C39 C44 1.417(7)
C40 C41 1.320(7)
C40 H40 0.9500
C41 C42 1.319(8)
C41 H41 0.9500
C42 C43 1.287(8)
C42 H42 0.9500
C43 C44 1.458(8)
C43 H43 0.9500
C44 H44 0.9500
C45 O21 1.397(5)
C45 H45A 0.9800
C45 H45B 0.9800
C45 H45C 0.9800
C46 O22 1.423(3)
C46 C50 1.530(3)
C46 C47 1.531(3)
C46 H46 1.0000
C47 O26 1.414(3)
C47 C48 1.520(5)
C47 H47 1.0000
C48 O27 1.408(4)
C48 C49 1.508(5)
C48 H48 1.0000
C49 O28 1.386(4)
C49 O22 1.400(4)
C49 H49 1.0000
C50 O23 1.405(3)
C50 C51 1.523(3)
C50 H50 1.0000
C51 O24 1.210(3)
C51 O25 1.313(3)
C52 O25 1.457(3)
C52 H52A 0.9800
C52 H52B 0.9800
C52 H52C 0.9800
C53 O26 1.334(6)
C53 C54 1.487(5)
C53 H53A 0.9900
C53 H53B 0.9900
C54 C55 1.339(7)
C54 C59 1.418(7)
C55 C56 1.363(6)
C55 H55 0.9500
C56 C57 1.404(9)
C56 H56 0.9500
C57 C58 1.266(9)
C57 H57 0.9500
C58 C59 1.379(6)
C58 H58 0.9500
C59 H59 0.9500
C60 O28 1.408(5)
C60 H60A 0.9800
C60 H60B 0.9800
C60 H60C 0.9800
O2 H2A 0.8400
O6 H6 0.8400
O9 H9 0.8400
O13 H13A 0.8400
O16 H16A 0.8400
O20 H20A 0.8400
O23 H23 0.8400
O27 H27A 0.8400

loop_
_geom_hbond_atom_site_label_D
_geom_hbond_atom_site_label_H
_geom_hbond_atom_site_label_A
_geom_hbond_distance_DH
_geom_hbond_distance_HA
_geom_hbond_distance_DA
_geom_hbond_angle_DHA
_geom_hbond_site_symmetry_A
O2 H2A O3 0.84 2.15 2.617(3) 114.6 .
O2 H2A O25 0.84 2.60 3.403(3) 160.8 1_455
O6 H6 O20 0.84 2.08 2.892(4) 162.9 .
O6 H6 O21 0.84 2.60 3.169(4) 126.3 .
O9 H9 O10 0.84 2.12 2.629(3) 118.7 .
O9 H9 O18 0.84 2.51 3.306(3) 157.9 .
O13 H13A O27 0.84 2.01 2.849(5) 177.7 .
O16 H16A O17 0.84 2.12 2.633(3) 118.9 .
O16 H16A O11 0.84 2.56 3.324(3) 152.2 1_455
O20 H20A O27 0.84 2.07 2.832(4) 151.1 1_455
O20 H20A O28 0.84 2.63 3.271(4) 133.7 1_455
O23 H23 O24 0.84 2.23 2.651(3) 111.3 .
O23 H23 O4 0.84 2.46 3.247(3) 155.6 .
O27 H27A O13 0.84 2.19 2.849(5) 135.2 .
O27 H27A O14 0.84 2.29 2.981(4) 139.3 .

loop_
_geom_torsion_atom_site_label_1
_geom_torsion_atom_site_label_2
_geom_torsion_atom_site_label_3
_geom_torsion_atom_site_label_4
_geom_torsion
O1 C1 C2 O5 145.2(2)
C5 C1 C2 O5 25.6(3)
O1 C1 C2 C3 22.4(2)
C5 C1 C2 C3 -97.2(2)
O5 C2 C3 O6 79.0(3)
C1 C2 C3 O6 -158.2(2)
O5 C2 C3 C4 -158.2(2)
C1 C2 C3 C4 -35.5(2)
O6 C3 C4 O1 156.9(3)
C2 C3 C4 O1 37.6(3)
O6 C3 C4 O7 36.5(4)
C2 C3 C4 O7 -82.8(3)
O1 C1 C5 O2 -61.0(3)
C2 C1 C5 O2 57.3(3)
O1 C1 C5 C6 61.2(3)
C2 C1 C5 C6 179.5(2)
O2 C5 C6 O3 -4.7(3)
C1 C5 C6 O3 -128.3(3)
O2 C5 C6 O4 176.1(2)
C1 C5 C6 O4 52.5(3)
O5 C8 C9 C10 -113.4(8)
O5 C8 C9 C14 66.2(9)
C14 C9 C10 C11 0.0
C8 C9 C10 C11 179.6(4)
C9 C10 C11 C12 0.0
C10 C11 C12 C13 0.0
C11 C12 C13 C14 0.0
C12 C13 C14 C9 0.0
C10 C9 C14 C13 0.0
C8 C9 C14 C13 -179.6(3)
O8 C16 C17 O12 143.8(2)
C20 C16 C17 O12 25.6(3)
O8 C16 C17 C18 21.1(3)
C20 C16 C17 C18 -97.0(2)
O12 C17 C18 O13 80.5(3)
C16 C17 C18 O13 -156.6(3)
O12 C17 C18 C19 -157.3(2)
C16 C17 C18 C19 -34.4(3)
O13 C18 C19 O8 156.3(3)
C17 C18 C19 O8 36.8(3)
O13 C18 C19 O14 37.2(3)
C17 C18 C19 O14 -82.3(3)
O8 C16 C20 O9 -57.7(3)
C17 C16 C20 O9 58.7(3)
O8 C16 C20 C21 64.2(2)
C17 C16 C20 C21 -179.49(19)
O9 C20 C21 O10 -2.8(3)
C16 C20 C21 O10 -127.0(2)
O9 C20 C21 O11 177.93(19)
C16 C20 C21 O11 53.7(2)
O12 C23 C24 C29 -19.9(7)
O12 C23 C24 C25 153.3(4)
C29 C24 C25 C26 -1.7(6)
C23 C24 C25 C26 -175.7(5)
C24 C25 C26 C27 1.8(7)
C25 C26 C27 C28 1.7(8)
C26 C27 C28 C29 -5.2(7)
C25 C24 C29 C28 -1.6(6)
C23 C24 C29 C28 171.4(5)
C27 C28 C29 C24 5.1(6)
O15 C31 C32 O19 143.9(2)
C35 C31 C32 O19 24.9(3)
O15 C31 C32 C33 22.2(3)
C35 C31 C32 C33 -96.8(2)
O19 C32 C33 O20 82.3(3)
C31 C32 C33 O20 -155.7(2)
O19 C32 C33 C34 -154.3(2)
C31 C32 C33 C34 -32.2(3)
O20 C33 C34 O21 32.4(4)
C32 C33 C34 O21 -87.8(3)
O20 C33 C34 O15 152.0(3)
C32 C33 C34 O15 31.7(3)
O15 C31 C35 O16 -56.9(3)
C32 C31 C35 O16 60.6(3)
O15 C31 C35 C36 64.3(3)
C32 C31 C35 C36 -178.1(2)
O16 C35 C36 O17 -1.7(3)
C31 C35 C36 O17 -124.8(2)
O16 C35 C36 O18 178.70(18)
C31 C35 C36 O18 55.5(2)
O19 C38 C39 C40 83.2(6)
O19 C38 C39 C44 -100.5(7)
C44 C39 C40 C41 0.5(7)
C38 C39 C40 C41 177.3(5)
C39 C40 C41 C42 -0.9(9)
C40 C41 C42 C43 0.1(10)
C41 C42 C43 C44 1.0(9)
C40 C39 C44 C43 0.6(7)
C38 C39 C44 C43 -175.6(5)
C42 C43 C44 C39 -1.3(8)
O22 C46 C47 O26 145.4(2)
C50 C46 C47 O26 25.3(3)
O22 C46 C47 C48 23.1(2)
C50 C46 C47 C48 -97.0(2)
O26 C47 C48 O27 83.4(3)
C46 C47 C48 O27 -155.7(2)
O26 C47 C48 C49 -153.7(2)
C46 C47 C48 C49 -32.9(2)
O27 C48 C49 O28 30.4(4)
C47 C48 C49 O28 -88.5(3)
O27 C48 C49 O22 150.9(3)
C47 C48 C49 O22 32.0(3)
O22 C46 C50 O23 -56.3(3)
C47 C46 C50 O23 61.8(3)
O22 C46 C50 C51 66.3(3)
C47 C46 C50 C51 -175.7(2)
O23 C50 C51 O24 0.3(3)
C46 C50 C51 O24 -122.8(3)
O23 C50 C51 O25 -179.55(19)
C46 C50 C51 O25 57.4(3)
O26 C53 C54 C55 -57.6(10)
O26 C53 C54 C59 123.9(7)
C59 C54 C55 C56 -0.4(6)
C53 C54 C55 C56 -178.9(5)
C54 C55 C56 C57 0.6(7)
C55 C56 C57 C58 1.4(9)
C56 C57 C58 C59 -3.5(9)
C57 C58 C59 C54 3.7(8)
C55 C54 C59 C58 -1.6(6)
C53 C54 C59 C58 176.9(5)
O7 C4 O1 C1 92.3(3)
C3 C4 O1 C1 -24.5(3)
C2 C1 O1 C4 0.9(3)
C5 C1 O1 C4 124.3(2)
O3 C6 O4 C7 -2.3(4)
C5 C6 O4 C7 176.9(2)
C9 C8 O5 C2 174.5(6)
C1 C2 O5 C8 139.7(6)
C3 C2 O5 C8 -104.3(6)
O1 C4 O7 C15 66.7(4)
C3 C4 O7 C15 -177.4(4)
O14 C19 O8 C16 92.1(3)
C18 C19 O8 C16 -24.5(3)
C20 C16 O8 C19 123.4(3)
C17 C16 O8 C19 2.0(3)
O10 C21 O11 C22 -2.1(3)
C20 C21 O11 C22 177.13(19)
C24 C23 O12 C17 163.1(3)
C18 C17 O12 C23 -135.6(4)
C16 C17 O12 C23 107.4(4)
O8 C19 O14 C30 69.1(3)
C18 C19 O14 C30 -175.6(3)
O21 C34 O15 C31 99.3(3)
C33 C34 O15 C31 -18.4(3)
C35 C31 O15 C34 119.8(3)
C32 C31 O15 C34 -2.6(3)
O17 C36 O18 C37 -4.4(3)
C35 C36 O18 C37 175.25(18)
C39 C38 O19 C32 161.5(4)
C33 C32 O19 C38 -115.3(5)
C31 C32 O19 C38 128.8(4)
O15 C34 O21 C45 77.6(4)
C33 C34 O21 C45 -166.6(3)
O28 C49 O22 C46 100.5(3)
C48 C49 O22 C46 -18.2(3)
C50 C46 O22 C49 119.8(2)
C47 C46 O22 C49 -3.4(3)
O24 C51 O25 C52 -3.6(4)
C50 C51 O25 C52 176.2(2)
C54 C53 O26 C47 168.4(5)
C48 C47 O26 C53 -106.0(6)
C46 C47 O26 C53 138.2(6)
O22 C49 O28 C60 79.4(5)
C48 C49 O28 C60 -163.6(4)
